data_7033897
loop_
_publ_author_name
'Gupta, Sandeep K.'
'Kuppuswamy, Subramaniam'
'Walsh, James P. S.'
'McInnes, Eric J. L.'
'Murugavel, Ramaswamy'

_publ_section_title
;
 Discrete and polymeric cobalt organophosphates: isolation of a 3-D cobalt
 phosphate framework exhibiting selective CO2 capture.
;
_journal_issue 12
_journal_name_full 'Dalton transactions (Cambridge, England : 2003)'
_journal_page_first 5587
_journal_page_last 5601
_journal_paper_doi 10.1039/c4dt03379e
_journal_volume 44
_journal_year 2015
_chemical_formula_moiety 'C25 H37 Co N2 O7 P'
_chemical_formula_sum 'C25 H37 Co N2 O7 P'
_chemical_formula_weight 567.46
_chemical_name_systematic
;
 ?
;
_space_group_crystal_system monoclinic
_space_group_IT_number 14
_space_group_name_Hall '-P 2yn'
_space_group_name_H-M_alt 'P 1 21/n 1'
_symmetry_space_group_name_Hall '-P 2yn'
_symmetry_space_group_name_H-M 'P 1 21/n 1'
_atom_sites_solution_hydrogens mixed
_audit_creation_method SHELXL-2012
_audit_update_record
;
2015-01-23 deposited with the CCDC.
2015-02-03 downloaded from the CCDC.
;
_cell_angle_alpha 90
_cell_angle_beta 92.911(4)
_cell_angle_gamma 90
_cell_formula_units_Z 4
_cell_length_a 12.313(3)
_cell_length_b 12.624(3)
_cell_length_c 18.217(5)
_cell_measurement_reflns_used 6532
_cell_measurement_temperature 150(2)
_cell_measurement_theta_max 31.40
_cell_measurement_theta_min 2.20
_cell_volume 2828.0(12)
_computing_cell_refinement 'CrystalClear-SM Expert 2.0 r4'
_computing_data_collection 'CrystalClear-SM Expert 2.0 r4 (Rigaku, 2009)'
_computing_data_reduction 'CrystalClear-SM Expert 2.0 r4'
_computing_molecular_graphics 'CrystalStructure 4.0 (Rigaku, 2010)'
_computing_publication_material 'CrystalStructure 4.0'
_computing_structure_refinement 'SHELXL-2012 (Sheldrick, 2012)'
_computing_structure_solution 'SHELXS97 (Sheldrick, 2008)'
_diffrn_ambient_temperature 150(2)
_diffrn_detector_area_resol_mean 14.222
_diffrn_measured_fraction_theta_full 0.997
_diffrn_measured_fraction_theta_max 0.997
_diffrn_measurement_device_type 'Rigaku Saturn724'
_diffrn_measurement_method 'profile data from \w-scans'
_diffrn_radiation_type MoK\a
_diffrn_radiation_wavelength 0.71075
_diffrn_reflns_av_R_equivalents 0.0368
_diffrn_reflns_av_unetI/netI 0.0241
_diffrn_reflns_Laue_measured_fraction_full 0.997
_diffrn_reflns_Laue_measured_fraction_max 0.997
_diffrn_reflns_limit_h_max 14
_diffrn_reflns_limit_h_min -14
_diffrn_reflns_limit_k_max 13
_diffrn_reflns_limit_k_min -15
_diffrn_reflns_limit_l_max 22
_diffrn_reflns_limit_l_min -17
_diffrn_reflns_number 21280
_diffrn_reflns_point_group_measured_fraction_full 0.997
_diffrn_reflns_point_group_measured_fraction_max 0.997
_diffrn_reflns_theta_full 25.242
_diffrn_reflns_theta_max 25.499
_diffrn_reflns_theta_min 1.951
_diffrn_source 'fine-focus sealed tube'
_exptl_absorpt_coefficient_mu 0.707
_exptl_absorpt_correction_T_max 0.868
_exptl_absorpt_correction_T_min 0.508
_exptl_absorpt_correction_type multi-scan
_exptl_absorpt_process_details 'REQAB (Rigaku, 1998)'
_exptl_crystal_colour Red
_exptl_crystal_density_diffrn 1.333
_exptl_crystal_description Block
_exptl_crystal_F_000 1196
_exptl_crystal_size_max 0.25
_exptl_crystal_size_mid 0.18
_exptl_crystal_size_min 0.16
_refine_diff_density_max 0.441
_refine_diff_density_min -0.464
_refine_diff_density_rms 0.056
_refine_ls_extinction_method none
_refine_ls_goodness_of_fit_ref 1.093
_refine_ls_hydrogen_treatment mixed
_refine_ls_matrix_type full
_refine_ls_number_parameters 396
_refine_ls_number_reflns 5241
_refine_ls_number_restraints 1
_refine_ls_restrained_S_all 1.094
_refine_ls_R_factor_all 0.0304
_refine_ls_R_factor_gt 0.0300
_refine_ls_shift/su_max 0.002
_refine_ls_shift/su_mean 0.000
_refine_ls_structure_factor_coef Fsqd
_refine_ls_weighting_details
;
 w=1/[\s^2^(Fo^2^)+(0.0384P)^2^+1.5557P]
 where P=(Fo^2^+2Fc^2^)/3
;
_refine_ls_weighting_scheme calc
_refine_ls_wR_factor_gt 0.0775
_refine_ls_wR_factor_ref 0.0780
_reflns_Friedel_coverage 0.000
_reflns_number_gt 5172
_reflns_number_total 5241
_reflns_threshold_expression 'I > 2\s(I)'
_cod_data_source_file c4dt03379e2.cif
_cod_data_source_block SKG128R
_cod_depositor_comments
;
The following automatic conversions were performed:

'_exptl_absorpt_correction_type' value 'Multi-scan' changed to
'multi-scan' according to
/usr/data/users/saulius/crontab/automatic-downloads/rss-feeds/RSC/lib/dictionaries/cif_core.dic
dictionary named 'cif_core.dic' version 2.4.2 from 2011-04-26.

Automatic conversion script
Id: cif_fix_values 3008 2015-01-20 13:52:24Z robertas 

 Adding full bibliography for 7033896--7033902.cif.
;
_cod_database_code 7033897
_shelx_space_group_comment
;
The symmetry employed for this shelxl refinement is uniquely defined
by the following loop, which should always be used as a source of
symmetry information in preference to the above space-group names.
They are only intended as comments.
;
_shelx_estimated_absorpt_t_min 0.872
_shelx_estimated_absorpt_t_max 0.872
_shelxl_version_number 2012-9

loop_
_space_group_symop_operation_xyz
'x, y, z'
'-x+1/2, y+1/2, -z+1/2'
'-x, -y, -z'
'x-1/2, -y-1/2, z-1/2'

loop_
_atom_site_label
_atom_site_type_symbol
_atom_site_fract_x
_atom_site_fract_y
_atom_site_fract_z
_atom_site_U_iso_or_equiv
_atom_site_adp_type
_atom_site_occupancy
_atom_site_site_symmetry_order
_atom_site_calc_flag
_atom_site_refinement_flags_posn
_atom_site_refinement_flags_adp
Co1 Co 0.31274(2) 0.53374(2) 0.53892(2) 0.01391(8) Uani 1 1 d . .
P1 P 0.53829(3) 0.44090(3) 0.60467(2) 0.01314(10) Uani 1 1 d . .
O1 O 0.56997(8) 0.35373(9) 0.66843(6) 0.0171(2) Uani 1 1 d . .
O2 O 0.41531(9) 0.43650(9) 0.59420(6) 0.0173(2) Uani 1 1 d . .
O3 O 0.59785(9) 0.40273(9) 0.53916(6) 0.0179(2) Uani 1 1 d . .
O4 O 0.57967(9) 0.54860(8) 0.63226(6) 0.0178(2) Uani 1 1 d . .
O5 O 0.26744(9) 0.40354(9) 0.46049(6) 0.0199(2) Uani 1 1 d . .
O6 O 0.38567(10) 0.65772(9) 0.61346(6) 0.0196(2) Uani 1 1 d D .
O7 O 0.63107(16) 0.69382(16) 0.74539(9) 0.0603(5) Uani 1 1 d . .
N1 N 0.18383(11) 0.48490(11) 0.60711(7) 0.0168(3) Uani 1 1 d . .
N2 N 0.17926(11) 0.63062(11) 0.50425(7) 0.0185(3) Uani 1 1 d . .
C1 C 0.48964(12) 0.30445(12) 0.70812(8) 0.0170(3) Uani 1 1 d . .
C2 C 0.44590(13) 0.20811(13) 0.68133(9) 0.0206(3) Uani 1 1 d . .
C3 C 0.36406(15) 0.16170(14) 0.72074(10) 0.0252(4) Uani 1 1 d . .
C4 C 0.32825(14) 0.20752(15) 0.78426(10) 0.0266(4) Uani 1 1 d . .
C5 C 0.37643(14) 0.29963(14) 0.81068(9) 0.0243(4) Uani 1 1 d . .
C6 C 0.45834(13) 0.35061(13) 0.77324(9) 0.0194(3) Uani 1 1 d . .
C7 C 0.48907(16) 0.15739(14) 0.61317(10) 0.0276(4) Uani 1 1 d . .
C8 C 0.40941(19) 0.07896(17) 0.57571(12) 0.0416(5) Uani 1 1 d . .
H8A H 0.4034 0.0160 0.6067 0.050 Uiso 1 1 calc R U
H8B H 0.4359 0.0583 0.5280 0.050 Uiso 1 1 calc R U
H8C H 0.3378 0.1124 0.5685 0.050 Uiso 1 1 calc R U
C9 C 0.59878(18) 0.10257(17) 0.63176(12) 0.0407(5) Uani 1 1 d . .
H9C H 0.5879 0.0435 0.6655 0.049 Uiso 1 1 calc R U
H9A H 0.6496 0.1536 0.6550 0.049 Uiso 1 1 calc R U
H9B H 0.6286 0.0756 0.5865 0.049 Uiso 1 1 calc R U
C10 C 0.50758(15) 0.45303(14) 0.80260(9) 0.0227(4) Uani 1 1 d . .
C11 C 0.56114(19) 0.43757(17) 0.87968(11) 0.0395(5) Uani 1 1 d . .
H11A H 0.5051 0.4221 0.9145 0.047 Uiso 1 1 calc R U
H11B H 0.6000 0.5024 0.8949 0.047 Uiso 1 1 calc R U
H11C H 0.6126 0.3784 0.8790 0.047 Uiso 1 1 calc R U
C12 C 0.42231(17) 0.54153(14) 0.80173(11) 0.0314(4) Uani 1 1 d . .
H12A H 0.3680 0.5255 0.8376 0.038 Uiso 1 1 calc R U
H12B H 0.3866 0.5467 0.7526 0.038 Uiso 1 1 calc R U
H12C H 0.4579 0.6090 0.8144 0.038 Uiso 1 1 calc R U
C13 C 0.19343(14) 0.40987(13) 0.65927(9) 0.0205(3) Uani 1 1 d . .
C14 C 0.10666(15) 0.37838(15) 0.69976(10) 0.0258(4) Uani 1 1 d . .
C15 C 0.00656(15) 0.42653(16) 0.68642(10) 0.0283(4) Uani 1 1 d . .
C16 C -0.00437(14) 0.50511(15) 0.63326(10) 0.0239(4) Uani 1 1 d . .
C17 C 0.08637(13) 0.53277(12) 0.59464(9) 0.0177(3) Uani 1 1 d . .
C18 C 0.08435(13) 0.61593(12) 0.53697(8) 0.0173(3) Uani 1 1 d . .
C19 C -0.00777(14) 0.67540(14) 0.51685(10) 0.0240(4) Uani 1 1 d . .
C20 C -0.00202(15) 0.75003(15) 0.46178(10) 0.0280(4) Uani 1 1 d . .
C21 C 0.09486(15) 0.76330(14) 0.42717(10) 0.0273(4) Uani 1 1 d . .
C22 C 0.18380(14) 0.70257(14) 0.45054(10) 0.0241(4) Uani 1 1 d . .
C23 C 0.29253(14) 0.29819(13) 0.48455(10) 0.0253(4) Uani 1 1 d . .
H23A H 0.2549 0.2473 0.4516 0.030 Uiso 1 1 calc R U
H23B H 0.2688 0.2883 0.5346 0.030 Uiso 1 1 calc R U
H23C H 0.3712 0.2867 0.4840 0.030 Uiso 1 1 calc R U
C24 C 0.40101(15) 0.76481(13) 0.59129(10) 0.0266(4) Uani 1 1 d . .
H24A H 0.4283 0.7661 0.5417 0.032 Uiso 1 1 calc R U
H24B H 0.4538 0.7993 0.6256 0.032 Uiso 1 1 calc R U
H24C H 0.3315 0.8026 0.5914 0.032 Uiso 1 1 calc R U
C25 C 0.71476(19) 0.7544(2) 0.71821(13) 0.0472(6) Uani 1 1 d . .
H25A H 0.7722 0.7075 0.7020 0.057 Uiso 1 1 calc R U
H25B H 0.7446 0.8014 0.7570 0.057 Uiso 1 1 calc R U
H25C H 0.6862 0.7969 0.6765 0.057 Uiso 1 1 calc R U
H13 H 0.2628(16) 0.3779(15) 0.6668(10) 0.022(5) Uiso 1 1 d . .
H14 H 0.1139(17) 0.3262(17) 0.7328(11) 0.030(5) Uiso 1 1 d . .
H15 H -0.0513(18) 0.4060(17) 0.7122(12) 0.034(6) Uiso 1 1 d . .
H16 H -0.068(2) 0.5391(17) 0.6228(13) 0.036(6) Uiso 1 1 d . .
H19 H -0.0722(18) 0.6629(17) 0.5415(11) 0.031(5) Uiso 1 1 d . .
H20 H -0.0635(18) 0.7922(18) 0.4476(12) 0.036(6) Uiso 1 1 d . .
H21 H 0.1030(17) 0.8122(18) 0.3906(12) 0.035(6) Uiso 1 1 d . .
H22 H 0.2465(17) 0.7064(16) 0.4292(11) 0.025(5) Uiso 1 1 d . .
H5A H 0.3531(16) 0.3270(15) 0.8547(11) 0.023(5) Uiso 1 1 d . .
H4 H 0.2758(17) 0.1781(17) 0.8111(11) 0.031(5) Uiso 1 1 d . .
H3 H 0.3291(17) 0.0953(17) 0.7037(11) 0.033(5) Uiso 1 1 d . .
H10 H 0.5610(16) 0.4733(14) 0.7712(11) 0.018(5) Uiso 1 1 d . .
H7 H 0.5016(15) 0.2133(16) 0.5783(11) 0.023(5) Uiso 1 1 d . .
H7A H 0.616(2) 0.645(2) 0.7170(17) 0.068(9) Uiso 1 1 d . .
H6 H 0.4442(14) 0.6311(17) 0.6206(12) 0.031(6) Uiso 1 1 d D .
H5 H 0.312(2) 0.4179(19) 0.4284(13) 0.039(6) Uiso 1 1 d . .

loop_
_atom_site_aniso_label
_atom_site_aniso_U_11
_atom_site_aniso_U_22
_atom_site_aniso_U_33
_atom_site_aniso_U_23
_atom_site_aniso_U_13
_atom_site_aniso_U_12
Co1 0.01018(12) 0.01789(12) 0.01368(12) 0.00214(7) 0.00084(8) 0.00108(7)
P1 0.0107(2) 0.01621(19) 0.01246(19) 0.00192(14) 0.00036(14) -0.00002(14)
O1 0.0125(5) 0.0218(6) 0.0171(5) 0.0059(4) 0.0005(4) 0.0004(4)
O2 0.0113(5) 0.0211(5) 0.0194(6) 0.0050(4) -0.0002(4) -0.0004(4)
O3 0.0184(6) 0.0194(5) 0.0161(5) 0.0005(4) 0.0037(4) -0.0002(4)
O4 0.0174(6) 0.0195(6) 0.0165(5) -0.0002(4) 0.0005(4) -0.0022(4)
O5 0.0160(6) 0.0218(6) 0.0219(6) 0.0009(5) 0.0028(5) -0.0024(5)
O6 0.0181(6) 0.0202(6) 0.0205(6) 0.0000(4) 0.0015(5) 0.0032(5)
O7 0.0678(12) 0.0733(12) 0.0413(9) -0.0312(9) 0.0186(8) -0.0391(10)
N1 0.0144(6) 0.0206(7) 0.0154(6) -0.0013(5) 0.0004(5) -0.0005(5)
N2 0.0144(6) 0.0208(7) 0.0200(7) 0.0013(5) -0.0003(5) 0.0010(5)
C1 0.0144(7) 0.0194(8) 0.0170(7) 0.0073(6) 0.0002(6) 0.0021(6)
C2 0.0215(8) 0.0200(8) 0.0201(8) 0.0047(6) -0.0018(6) 0.0019(6)
C3 0.0252(9) 0.0205(8) 0.0296(9) 0.0059(7) -0.0016(7) -0.0040(7)
C4 0.0212(9) 0.0306(9) 0.0284(9) 0.0149(7) 0.0046(7) -0.0015(7)
C5 0.0250(9) 0.0309(9) 0.0174(8) 0.0058(7) 0.0047(7) 0.0041(7)
C6 0.0188(8) 0.0226(8) 0.0165(7) 0.0052(6) -0.0014(6) 0.0024(6)
C7 0.0357(10) 0.0206(9) 0.0269(9) -0.0007(7) 0.0045(8) -0.0005(7)
C8 0.0532(14) 0.0305(11) 0.0410(12) -0.0110(9) 0.0008(10) -0.0043(10)
C9 0.0404(12) 0.0372(11) 0.0452(12) -0.0031(9) 0.0103(10) 0.0099(9)
C10 0.0255(9) 0.0254(9) 0.0172(8) 0.0009(6) -0.0002(7) -0.0001(7)
C11 0.0524(13) 0.0346(10) 0.0295(10) 0.0004(8) -0.0180(9) 0.0010(9)
C12 0.0337(11) 0.0278(10) 0.0322(10) -0.0017(7) -0.0032(8) 0.0045(8)
C13 0.0196(8) 0.0246(8) 0.0173(8) 0.0012(6) 0.0007(6) -0.0002(7)
C14 0.0272(9) 0.0297(9) 0.0208(8) 0.0048(7) 0.0039(7) -0.0036(7)
C15 0.0224(9) 0.0372(10) 0.0263(9) -0.0001(8) 0.0103(7) -0.0069(8)
C16 0.0160(8) 0.0303(9) 0.0256(9) -0.0031(7) 0.0033(7) 0.0005(7)
C17 0.0152(8) 0.0212(8) 0.0166(8) -0.0052(6) 0.0000(6) -0.0008(6)
C18 0.0137(7) 0.0203(8) 0.0177(7) -0.0043(6) -0.0016(6) 0.0007(6)
C19 0.0162(8) 0.0300(9) 0.0256(9) -0.0026(7) -0.0006(7) 0.0038(7)
C20 0.0216(9) 0.0293(9) 0.0325(10) 0.0005(7) -0.0053(7) 0.0095(7)
C21 0.0270(9) 0.0254(9) 0.0289(9) 0.0071(7) -0.0040(7) 0.0042(7)
C22 0.0188(9) 0.0263(9) 0.0273(9) 0.0057(7) 0.0013(7) 0.0016(7)
C23 0.0236(9) 0.0241(9) 0.0280(9) 0.0007(7) 0.0009(7) -0.0015(7)
C24 0.0291(9) 0.0216(8) 0.0296(9) -0.0007(7) 0.0059(7) 0.0008(7)
C25 0.0411(12) 0.0553(14) 0.0449(13) -0.0120(11) -0.0001(10) -0.0152(11)

loop_
_atom_type_symbol
_atom_type_description
_atom_type_scat_dispersion_real
_atom_type_scat_dispersion_imag
_atom_type_scat_source
C C 0.0033 0.0016 'International Tables Vol C Tables 4.2.6.8 and 6.1.1.4'
H H 0.0000 0.0000 'International Tables Vol C Tables 4.2.6.8 and 6.1.1.4'
Co Co 0.3494 0.9721 'International Tables Vol C Tables 4.2.6.8 and 6.1.1.4'
N N 0.0061 0.0033 'International Tables Vol C Tables 4.2.6.8 and 6.1.1.4'
O O 0.0106 0.0060 'International Tables Vol C Tables 4.2.6.8 and 6.1.1.4'
P P 0.1023 0.0942 'International Tables Vol C Tables 4.2.6.8 and 6.1.1.4'

loop_
_geom_angle_atom_site_label_1
_geom_angle_atom_site_label_2
_geom_angle_atom_site_label_3
_geom_angle
_geom_angle_site_symmetry_1
_geom_angle_site_symmetry_3
O2 Co1 O3 104.30(5) . 3_666
O2 Co1 N2 165.08(5) . .
O3 Co1 N2 90.18(5) 3_666 .
O2 Co1 N1 89.94(5) . .
O3 Co1 N1 165.57(5) 3_666 .
N2 Co1 N1 75.76(5) . .
O2 Co1 O5 90.07(5) . .
O3 Co1 O5 88.21(5) 3_666 .
N2 Co1 O5 93.98(5) . .
N1 Co1 O5 89.48(5) . .
O2 Co1 O6 84.24(5) . .
O3 Co1 O6 86.14(5) 3_666 .
N2 Co1 O6 93.36(5) . .
N1 Co1 O6 97.78(5) . .
O5 Co1 O6 170.75(4) . .
O3 P1 O2 114.22(6) . .
O3 P1 O4 112.12(6) . .
O2 P1 O4 112.82(6) . .
O3 P1 O1 103.83(6) . .
O2 P1 O1 105.40(6) . .
O4 P1 O1 107.58(6) . .
C1 O1 P1 121.15(9) . .
P1 O2 Co1 129.98(7) . .
P1 O3 Co1 137.49(7) . 3_666
C23 O5 Co1 116.50(10) . .
C23 O5 H5 106.1(16) . .
Co1 O5 H5 97.8(16) . .
C24 O6 Co1 123.21(10) . .
C24 O6 H6 108.3(16) . .
Co1 O6 H6 97.8(16) . .
C25 O7 H7A 109(2) . .
C13 N1 C17 118.66(14) . .
C13 N1 Co1 124.67(11) . .
C17 N1 Co1 116.66(11) . .
C22 N2 C18 119.00(14) . .
C22 N2 Co1 123.30(11) . .
C18 N2 Co1 117.67(11) . .
C6 C1 O1 119.14(14) . .
C6 C1 C2 122.62(15) . .
O1 C1 C2 118.21(14) . .
C3 C2 C1 117.26(15) . .
C3 C2 C7 122.41(16) . .
C1 C2 C7 120.32(15) . .
C4 C3 C2 121.54(16) . .
C4 C3 H3 117.7(12) . .
C2 C3 H3 120.7(12) . .
C5 C4 C3 119.56(16) . .
C5 C4 H4 117.5(13) . .
C3 C4 H4 122.9(13) . .
C4 C5 C6 121.58(16) . .
C4 C5 H5A 117.8(12) . .
C6 C5 H5A 120.6(12) . .
C1 C6 C5 117.33(15) . .
C1 C6 C10 122.32(15) . .
C5 C6 C10 120.33(15) . .
C2 C7 C8 113.26(16) . .
C2 C7 C9 110.46(15) . .
C8 C7 C9 110.04(16) . .
C2 C7 H7 107.7(11) . .
C8 C7 H7 107.4(11) . .
C9 C7 H7 107.8(11) . .
C7 C8 H8A 109.5 . .
C7 C8 H8B 109.5 . .
H8A C8 H8B 109.5 . .
C7 C8 H8C 109.5 . .
H8A C8 H8C 109.5 . .
H8B C8 H8C 109.5 . .
C7 C9 H9C 109.5 . .
C7 C9 H9A 109.5 . .
H9C C9 H9A 109.5 . .
C7 C9 H9B 109.5 . .
H9C C9 H9B 109.5 . .
H9A C9 H9B 109.5 . .
C6 C10 C12 110.92(15) . .
C6 C10 C11 111.14(15) . .
C12 C10 C11 111.40(16) . .
C6 C10 H10 107.5(11) . .
C12 C10 H10 107.4(11) . .
C11 C10 H10 108.3(12) . .
C10 C11 H11A 109.5 . .
C10 C11 H11B 109.5 . .
H11A C11 H11B 109.5 . .
C10 C11 H11C 109.5 . .
H11A C11 H11C 109.5 . .
H11B C11 H11C 109.5 . .
C10 C12 H12A 109.5 . .
C10 C12 H12B 109.5 . .
H12A C12 H12B 109.5 . .
C10 C12 H12C 109.5 . .
H12A C12 H12C 109.5 . .
H12B C12 H12C 109.5 . .
N1 C13 C14 122.42(16) . .
N1 C13 H13 116.7(12) . .
C14 C13 H13 120.9(12) . .
C15 C14 C13 118.93(17) . .
C15 C14 H14 120.0(13) . .
C13 C14 H14 121.1(13) . .
C14 C15 C16 119.34(16) . .
C14 C15 H15 119.8(14) . .
C16 C15 H15 120.9(14) . .
C15 C16 C17 118.63(16) . .
C15 C16 H16 122.7(14) . .
C17 C16 H16 118.7(14) . .
N1 C17 C16 122.02(15) . .
N1 C17 C18 114.69(14) . .
C16 C17 C18 123.29(15) . .
N2 C18 C19 121.37(15) . .
N2 C18 C17 115.18(14) . .
C19 C18 C17 123.46(15) . .
C20 C19 C18 119.18(16) . .
C20 C19 H19 122.3(13) . .
C18 C19 H19 118.5(13) . .
C19 C20 C21 119.32(16) . .
C19 C20 H20 120.7(13) . .
C21 C20 H20 120.0(13) . .
C22 C21 C20 118.54(17) . .
C22 C21 H21 118.8(14) . .
C20 C21 H21 122.6(14) . .
N2 C22 C21 122.57(17) . .
N2 C22 H22 115.4(13) . .
C21 C22 H22 121.9(13) . .
O5 C23 H23A 109.5 . .
O5 C23 H23B 109.5 . .
H23A C23 H23B 109.5 . .
O5 C23 H23C 109.5 . .
H23A C23 H23C 109.5 . .
H23B C23 H23C 109.5 . .
O6 C24 H24A 109.5 . .
O6 C24 H24B 109.5 . .
H24A C24 H24B 109.5 . .
O6 C24 H24C 109.5 . .
H24A C24 H24C 109.5 . .
H24B C24 H24C 109.5 . .
O7 C25 H25A 109.5 . .
O7 C25 H25B 109.5 . .
H25A C25 H25B 109.5 . .
O7 C25 H25C 109.5 . .
H25A C25 H25C 109.5 . .
H25B C25 H25C 109.5 . .

loop_
_geom_bond_atom_site_label_1
_geom_bond_atom_site_label_2
_geom_bond_distance
_geom_bond_site_symmetry_2
Co1 O2 1.9967(11) .
Co1 O3 2.0094(11) 3_666
Co1 N2 2.1191(14) .
Co1 N1 2.1547(14) .
Co1 O5 2.2301(12) .
Co1 O6 2.2307(12) .
P1 O3 1.5109(12) .
P1 O2 1.5176(12) .
P1 O4 1.5280(12) .
P1 O1 1.6329(11) .
O1 C1 1.4002(19) .
O3 Co1 2.0093(11) 3_666
O5 C23 1.429(2) .
O5 H5 0.84(2) .
O6 C24 1.426(2) .
O6 H6 0.799(16) .
O7 C25 1.394(3) .
O7 H7A 0.82(3) .
N1 C13 1.343(2) .
N1 C17 1.352(2) .
N2 C22 1.338(2) .
N2 C18 1.351(2) .
C1 C6 1.393(2) .
C1 C2 1.407(2) .
C2 C3 1.396(2) .
C2 C7 1.517(2) .
C3 C4 1.386(3) .
C3 H3 0.98(2) .
C4 C5 1.381(3) .
C4 H4 0.91(2) .
C5 C6 1.402(2) .
C5 H5A 0.93(2) .
C6 C10 1.514(2) .
C7 C8 1.530(3) .
C7 C9 1.540(3) .
C7 H7 0.97(2) .
C8 H8A 0.9800 .
C8 H8B 0.9800 .
C8 H8C 0.9800 .
C9 H9C 0.9800 .
C9 H9A 0.9800 .
C9 H9B 0.9800 .
C10 C12 1.533(2) .
C10 C11 1.533(2) .
C10 H10 0.93(2) .
C11 H11A 0.9800 .
C11 H11B 0.9800 .
C11 H11C 0.9800 .
C12 H12A 0.9800 .
C12 H12B 0.9800 .
C12 H12C 0.9800 .
C13 C14 1.387(2) .
C13 H13 0.95(2) .
C14 C15 1.385(3) .
C14 H14 0.89(2) .
C15 C16 1.388(3) .
C15 H15 0.91(2) .
C16 C17 1.395(2) .
C16 H16 0.90(2) .
C17 C18 1.485(2) .
C18 C19 1.394(2) .
C19 C20 1.381(3) .
C19 H19 0.94(2) .
C20 C21 1.387(3) .
C20 H20 0.95(2) .
C21 C22 1.386(2) .
C21 H21 0.92(2) .
C22 H22 0.88(2) .
C23 H23A 0.9800 .
C23 H23B 0.9800 .
C23 H23C 0.9800 .
C24 H24A 0.9800 .
C24 H24B 0.9800 .
C24 H24C 0.9800 .
C25 H25A 0.9800 .
C25 H25B 0.9800 .
C25 H25C 0.9800 .

loop_
_geom_hbond_atom_site_label_D
_geom_hbond_atom_site_label_H
_geom_hbond_atom_site_label_A
_geom_hbond_distance_DH
_geom_hbond_distance_HA
_geom_hbond_distance_DA
_geom_hbond_angle_DHA
_geom_hbond_site_symmetry_A
C24 H24A O3 0.98 2.60 3.182(2) 118.0 3_666
C13 H13 O2 0.95(2) 2.465(19) 3.051(2) 120.0(14) .
C19 H19 O5 0.94(2) 2.55(2) 3.394(2) 149.8(17) 3_566
C22 H22 O3 0.88(2) 2.41(2) 2.997(2) 124.5(16) 3_666
O7 H7A O4 0.82(3) 2.00(3) 2.806(2) 168(3) .
O6 H6 O4 0.799(16) 1.969(16) 2.7636(17) 172(2) .
O5 H5 O4 0.84(2) 1.83(2) 2.6621(17) 173(2) 3_666

loop_
_geom_torsion_atom_site_label_1
_geom_torsion_atom_site_label_2
_geom_torsion_atom_site_label_3
_geom_torsion_atom_site_label_4
_geom_torsion
_geom_torsion_site_symmetry_4
O3 P1 O1 C1 -129.31(12) .
O2 P1 O1 C1 -8.91(13) .
O4 P1 O1 C1 111.70(12) .
O3 P1 O2 Co1 -77.95(10) .
O4 P1 O2 Co1 51.63(11) .
O1 P1 O2 Co1 168.74(8) .
O2 P1 O3 Co1 109.17(10) 3_666
O4 P1 O3 Co1 -20.76(12) 3_666
O1 P1 O3 Co1 -136.60(9) 3_666
P1 O1 C1 C6 -90.42(15) .
P1 O1 C1 C2 91.35(15) .
C6 C1 C2 C3 3.4(2) .
O1 C1 C2 C3 -178.46(14) .
C6 C1 C2 C7 -175.40(15) .
O1 C1 C2 C7 2.8(2) .
C1 C2 C3 C4 -0.9(2) .
C7 C2 C3 C4 177.82(16) .
C2 C3 C4 C5 -1.9(3) .
C3 C4 C5 C6 2.5(3) .
O1 C1 C6 C5 179.01(13) .
C2 C1 C6 C5 -2.8(2) .
O1 C1 C6 C10 0.5(2) .
C2 C1 C6 C10 178.60(14) .
C4 C5 C6 C1 -0.1(2) .
C4 C5 C6 C10 178.43(15) .
C3 C2 C7 C8 22.3(2) .
C1 C2 C7 C8 -158.94(16) .
C3 C2 C7 C9 -101.6(2) .
C1 C2 C7 C9 77.1(2) .
C1 C6 C10 C12 114.23(18) .
C5 C6 C10 C12 -64.3(2) .
C1 C6 C10 C11 -121.25(18) .
C5 C6 C10 C11 60.2(2) .
C17 N1 C13 C14 1.2(2) .
Co1 N1 C13 C14 -177.40(13) .
N1 C13 C14 C15 -0.5(3) .
C13 C14 C15 C16 -0.2(3) .
C14 C15 C16 C17 0.2(3) .
C13 N1 C17 C16 -1.2(2) .
Co1 N1 C17 C16 177.52(12) .
C13 N1 C17 C18 178.91(13) .
Co1 N1 C17 C18 -2.33(17) .
C15 C16 C17 N1 0.5(2) .
C15 C16 C17 C18 -179.66(15) .
C22 N2 C18 C19 -1.2(2) .
Co1 N2 C18 C19 -179.24(12) .
C22 N2 C18 C17 178.60(14) .
Co1 N2 C18 C17 0.56(17) .
N1 C17 C18 N2 1.2(2) .
C16 C17 C18 N2 -178.67(15) .
N1 C17 C18 C19 -179.02(15) .
C16 C17 C18 C19 1.1(2) .
N2 C18 C19 C20 0.7(2) .
C17 C18 C19 C20 -179.09(15) .
C18 C19 C20 C21 0.7(3) .
C19 C20 C21 C22 -1.6(3) .
C18 N2 C22 C21 0.3(3) .
Co1 N2 C22 C21 178.20(13) .
C20 C21 C22 N2 1.1(3) .
